data_4504343
loop_
_publ_author_name
'Lin, Jian-Guo'
'Su, Yang'
'Tian, Zheng-Fang'
'Qiu, Ling'
'Wen, Li-Li'
'Lu, Zhen-Da'
'Li, Yi-Zhi'
'Meng, Qing-Jin'

_publ_section_title
;
 Organic--Inorganic Hybrid Coordination Polymers Based on
 6-Methylpyridine-2,4-dicarboxylic Acid N-Oxide (MPDCO) Ligand:
 Preparations, Interpenetrating Structures, and Magnetic and Luminescent
 Properties
;
_journal_issue 12
_journal_name_full 'Crystal Growth &amp; Design'
_journal_page_first 2526
_journal_paper_doi 10.1021/cg070363b
_journal_volume 7
_journal_year 2007
_chemical_formula_moiety 'C18 H15 N3 Ni O6, 0.5(H0.41 O0.20), 0.403(H2 O), 0.496(H2 O)'
_chemical_formula_sum 'C18 H17 N3 Ni O7'
_chemical_formula_weight 446.06
_chemical_name_systematic
; 
 ? 
;
_space_group_IT_number 15
_symmetry_cell_setting monoclinic
_symmetry_space_group_name_Hall '-C 2yc'
_symmetry_space_group_name_H-M 'C 1 2/c 1'
_atom_sites_solution_hydrogens geom
_atom_sites_solution_primary direct
_atom_sites_solution_secondary difmap
_audit_creation_method SHELXL-97
_cell_angle_alpha 90.00
_cell_angle_beta 115.032(5)
_cell_angle_gamma 90.00
_cell_formula_units_Z 8
_cell_length_a 18.656(5)
_cell_length_b 10.847(3)
_cell_length_c 20.452(5)
_cell_measurement_temperature 293(2)
_cell_measurement_theta_max 23.93
_cell_measurement_theta_min 2.23
_cell_volume 3750.0(17)
_computing_cell_refinement SMART
_computing_data_collection 'SMART (Bruker, 2000)'
_computing_data_reduction 'SAINT (Bruker, 2000)'
_computing_molecular_graphics SHELXTL
_computing_publication_material SHELXTL
_computing_structure_refinement SHELXTL
_computing_structure_solution 'SHELXTL (Bruker, 2000)'
_diffrn_ambient_temperature 293(2)
_diffrn_measured_fraction_theta_full 0.999
_diffrn_measured_fraction_theta_max 0.999
_diffrn_radiation_monochromator graphite
_diffrn_radiation_source 'fine-focus sealed tube'
_diffrn_radiation_type MoK\a
_diffrn_radiation_wavelength 0.71073
_diffrn_reflns_av_R_equivalents 0.0511
_diffrn_reflns_av_sigmaI/netI 0.0647
_diffrn_reflns_limit_h_max 22
_diffrn_reflns_limit_h_min -16
_diffrn_reflns_limit_k_max 13
_diffrn_reflns_limit_k_min -13
_diffrn_reflns_limit_l_max 13
_diffrn_reflns_limit_l_min -25
_diffrn_reflns_number 9847
_diffrn_reflns_theta_full 25.99
_diffrn_reflns_theta_max 25.99
_diffrn_reflns_theta_min 2.23
_exptl_absorpt_coefficient_mu 1.082
_exptl_absorpt_correction_T_max 0.800
_exptl_absorpt_correction_T_min 0.770
_exptl_absorpt_correction_type multi-scan
_exptl_crystal_density_diffrn 1.580
_exptl_crystal_density_method 'not measured'
_exptl_crystal_F_000 1840
_exptl_crystal_size_max 0.34
_exptl_crystal_size_mid 0.24
_exptl_crystal_size_min 0.20
_refine_diff_density_max 0.462
_refine_diff_density_min -0.430
_refine_diff_density_rms 0.069
_refine_ls_extinction_method none
_refine_ls_goodness_of_fit_ref 1.018
_refine_ls_hydrogen_treatment constr
_refine_ls_matrix_type full
_refine_ls_number_parameters 280
_refine_ls_number_reflns 3686
_refine_ls_number_restraints 1
_refine_ls_restrained_S_all 1.018
_refine_ls_R_factor_all 0.0612
_refine_ls_R_factor_gt 0.0430
_refine_ls_shift/su_max 0.000
_refine_ls_shift/su_mean 0.000
_refine_ls_structure_factor_coef Fsqd
_refine_ls_weighting_details 'calc w=1/[\s^2^(Fo^2^)+(0.0300P)^2^+0.0000P] where P=(Fo^2^+2Fc^2^)/3'
_refine_ls_weighting_scheme calc
_refine_ls_wR_factor_gt 0.0850
_refine_ls_wR_factor_ref 0.0891
_reflns_number_gt 2784
_reflns_number_total 3686
_reflns_threshold_expression >2sigma(I)
_cod_data_source_file cg070363b-file004.cif
_cod_data_source_block 60119cm
_cod_depositor_comments
;
The following automatic conversions were performed:

'_symmetry_cell_setting' value 'Monoclinic' changed to 'monoclinic'
according to /home/saulius/struct/CIF-dictionaries/cif_core.dic
dictionary named 'cif_core.dic' version 2.4.1 from
2010-06-29.

'_exptl_absorpt_correction_type' value 'Multi-scan'
changed to 'multi-scan' according to
/home/saulius/struct/CIF-dictionaries/cif_core.dic dictionary named
'cif_core.dic' version 2.4.1 from 2010-06-29.

Automatic conversion script
Id: cif_fix_values 1715 2011-07-08 13:25:40Z adriana 
;
_cod_original_cell_volume 3750.0(16)
_cod_original_sg_symbol_H-M 'C 2/c'
_cod_database_code 4504343

loop_
_symmetry_equiv_pos_as_xyz
'x, y, z'
'-x, y, -z+1/2'
'x+1/2, y+1/2, z'
'-x+1/2, y+1/2, -z+1/2'
'-x, -y, -z'
'x, -y, z-1/2'
'-x+1/2, -y+1/2, -z'
'x+1/2, -y+1/2, z-1/2'

loop_
_atom_site_label
_atom_site_type_symbol
_atom_site_fract_x
_atom_site_fract_y
_atom_site_fract_z
_atom_site_U_iso_or_equiv
_atom_site_adp_type
_atom_site_occupancy
_atom_site_symmetry_multiplicity
_atom_site_calc_flag
_atom_site_refinement_flags
C1 C 0.96119(16) 0.1795(3) 0.91006(15) 0.0271(7) Uani 1 1 d .
C2 C 1.01193(16) 0.1863(3) 0.98239(15) 0.0295(7) Uani 1 1 d .
H2 H 1.0031 0.2464 1.0106 0.035 Uiso 1 1 calc R
C3 C 1.07517(16) 0.1074(3) 1.01427(15) 0.0263(7) Uani 1 1 d .
C4 C 1.08952(16) 0.0244(3) 0.97075(15) 0.0296(7) Uani 1 1 d .
H4 H 1.1326 -0.0284 0.9910 0.036 Uiso 1 1 calc R
C5 C 1.04182(16) 0.0170(3) 0.89770(16) 0.0288(7) Uani 1 1 d .
C6 C 0.89012(18) 0.2580(3) 0.88052(17) 0.0350(8) Uani 1 1 d .
C7 C 1.12032(16) 0.1050(3) 1.09551(16) 0.0296(7) Uani 1 1 d .
C8 C 1.05375(18) -0.0711(3) 0.84832(17) 0.0427(9) Uani 1 1 d .
H8A H 1.0084 -0.1240 0.8274 0.064 Uiso 1 1 calc R
H8B H 1.1000 -0.1199 0.8747 0.064 Uiso 1 1 calc R
H8C H 1.0606 -0.0268 0.8107 0.064 Uiso 1 1 calc R
C9 C 0.8134(2) 0.2420(3) 0.66492(18) 0.0496(10) Uani 1 1 d .
H9 H 0.8406 0.2898 0.7057 0.060 Uiso 1 1 calc R
C10 C 0.7997(2) 0.2906(3) 0.59866(17) 0.0532(10) Uani 1 1 d .
H10 H 0.8183 0.3690 0.5959 0.064 Uiso 1 1 calc R
C11 C 0.75894(17) 0.2249(3) 0.53645(16) 0.0334(8) Uani 1 1 d .
C12 C 0.73453(19) 0.1099(3) 0.54577(17) 0.0413(8) Uani 1 1 d .
H12 H 0.7061 0.0609 0.5058 0.050 Uiso 1 1 calc R
C13 C 0.75182(18) 0.0665(3) 0.61386(16) 0.0387(8) Uani 1 1 d .
H13 H 0.7358 -0.0131 0.6182 0.046 Uiso 1 1 calc R
C14 C 0.63216(18) 0.0480(3) 0.70114(18) 0.0437(9) Uani 1 1 d .
H14 H 0.6407 0.0290 0.6607 0.052 Uiso 1 1 calc R
C15 C 0.55545(18) 0.0495(3) 0.69383(19) 0.0475(9) Uani 1 1 d .
H15 H 0.5139 0.0318 0.6495 0.057 Uiso 1 1 calc R
C16 C 0.54058(17) 0.0772(3) 0.75245(18) 0.0381(8) Uani 1 1 d .
C17 C 0.60549(17) 0.1038(3) 0.81658(18) 0.0408(9) Uani 1 1 d .
H17 H 0.5984 0.1236 0.8577 0.049 Uiso 1 1 calc R
C18 C 0.67992(17) 0.1007(3) 0.81914(18) 0.0387(8) Uani 1 1 d .
H18 H 0.7225 0.1195 0.8626 0.046 Uiso 1 1 calc R
N1 N 0.97695(13) 0.0919(2) 0.86938(12) 0.0261(6) Uani 1 1 d .
N2 N 0.78989(13) 0.1308(2) 0.67382(12) 0.0281(6) Uani 1 1 d .
N3 N 0.69481(13) 0.0720(2) 0.76246(13) 0.0303(6) Uani 1 1 d .
Ni1 Ni 0.81139(2) 0.06171(3) 0.776317(19) 0.02468(12) Uani 1 1 d .
O1 O 0.83098(10) 0.23281(18) 0.82217(10) 0.0297(5) Uani 1 1 d .
O2 O 0.89081(14) 0.3482(2) 0.91779(13) 0.0693(9) Uani 1 1 d .
O3 O 0.92950(10) 0.07610(19) 0.80001(10) 0.0292(5) Uani 1 1 d .
O4 O 1.11140(12) 0.1929(2) 1.13009(11) 0.0445(6) Uani 1 1 d .
O5 O 1.16056(11) 0.00930(19) 1.12158(10) 0.0295(5) Uani 1 1 d .
O6 O 0.80487(11) -0.11607(18) 0.73749(10) 0.0317(5) Uani 1 1 d .
H6A H 0.8121 -0.1670 0.7713 0.048 Uiso 1 1 d R
H6B H 0.7595 -0.1279 0.7032 0.048 Uiso 1 1 d R
O7 O 0.9514(4) 0.5111(7) 0.0310(4) 0.082(3) Uani 0.403(6) 1 d P
H7A H 0.9902 0.4749 0.0277 0.123 Uiso 0.403(6) 1 d PR
H7B H 0.9083 0.4853 -0.0021 0.123 Uiso 0.403(6) 1 d PR
O8 O 0.0000 0.2718(14) 0.7500 0.057(7) Uani 0.204(8) 2 d SP
H8G H 0.0294 0.2792 0.7278 0.068 Uiso 0.102(4) 1 d PR
H8E H 0.0047 0.1995 0.7673 0.085 Uiso 0.102(4) 1 d PR
O9 O 0.1859(6) 0.6996(9) 0.9902(4) 0.190(5) Uani 0.496(6) 1 d P
H9A H 0.1645 0.7071 1.0193 0.284 Uiso 0.496(6) 1 d PR
H9B H 0.2341 0.6791 1.0134 0.284 Uiso 0.496(6) 1 d PR

loop_
_atom_site_aniso_label
_atom_site_aniso_U_11
_atom_site_aniso_U_22
_atom_site_aniso_U_33
_atom_site_aniso_U_23
_atom_site_aniso_U_13
_atom_site_aniso_U_12
C1 0.0274(16) 0.0271(17) 0.0233(16) 0.0030(13) 0.0073(13) -0.0004(13)
C2 0.0304(16) 0.0274(17) 0.0272(17) -0.0004(14) 0.0088(14) -0.0018(13)
C3 0.0208(14) 0.0301(17) 0.0246(16) 0.0037(14) 0.0063(13) -0.0046(13)
C4 0.0232(15) 0.0353(19) 0.0298(17) 0.0053(14) 0.0105(14) 0.0035(13)
C5 0.0218(15) 0.0366(18) 0.0286(17) 0.0031(15) 0.0113(14) 0.0017(13)
C6 0.0401(18) 0.0302(19) 0.0287(18) 0.0020(15) 0.0087(16) 0.0051(15)
C7 0.0234(15) 0.0364(19) 0.0264(17) 0.0036(15) 0.0081(14) -0.0049(14)
C8 0.0333(17) 0.057(2) 0.0343(18) -0.0030(18) 0.0106(15) 0.0132(16)
C9 0.079(3) 0.036(2) 0.0273(18) -0.0028(17) 0.0164(19) -0.0181(19)
C10 0.090(3) 0.035(2) 0.0311(19) 0.0006(17) 0.022(2) -0.0226(19)
C11 0.0310(16) 0.0314(19) 0.0374(19) 0.0044(15) 0.0140(16) 0.0038(14)
C12 0.050(2) 0.047(2) 0.0225(17) -0.0018(16) 0.0107(16) -0.0166(17)
C13 0.0449(19) 0.039(2) 0.0267(17) 0.0019(16) 0.0103(15) -0.0157(16)
C14 0.0326(18) 0.060(3) 0.040(2) -0.0026(18) 0.0177(16) -0.0024(17)
C15 0.0251(17) 0.067(3) 0.043(2) -0.0090(19) 0.0075(16) -0.0051(17)
C16 0.0289(16) 0.036(2) 0.050(2) 0.0026(17) 0.0175(16) 0.0016(14)
C17 0.0303(17) 0.055(2) 0.041(2) -0.0006(17) 0.0180(16) 0.0048(16)
C18 0.0254(17) 0.046(2) 0.038(2) 0.0037(17) 0.0074(15) 0.0020(15)
N1 0.0199(12) 0.0353(15) 0.0222(13) 0.0032(11) 0.0080(11) -0.0035(11)
N2 0.0276(13) 0.0324(15) 0.0242(14) 0.0039(12) 0.0110(11) 0.0003(11)
N3 0.0249(13) 0.0333(15) 0.0325(15) 0.0053(13) 0.0118(12) 0.0012(11)
Ni1 0.0211(2) 0.0291(2) 0.0216(2) 0.00297(18) 0.00689(15) 0.00085(17)
O1 0.0247(10) 0.0296(12) 0.0273(11) 0.0004(10) 0.0037(9) 0.0050(9)
O2 0.0692(18) 0.0571(18) 0.0481(16) -0.0167(15) -0.0077(14) 0.0337(14)
O3 0.0230(10) 0.0435(13) 0.0164(10) -0.0015(10) 0.0037(9) -0.0002(9)
O4 0.0504(14) 0.0405(14) 0.0282(12) -0.0012(11) 0.0027(11) 0.0110(11)
O5 0.0280(11) 0.0330(12) 0.0259(11) 0.0068(10) 0.0098(9) 0.0063(9)
O6 0.0317(11) 0.0309(12) 0.0249(11) 0.0021(10) 0.0047(9) -0.0027(9)
O7 0.080(5) 0.069(5) 0.062(5) -0.022(4) -0.002(4) 0.002(4)
O8 0.061(12) 0.033(10) 0.096(16) 0.000 0.052(11) 0.000
O9 0.324(14) 0.176(10) 0.119(7) 0.047(7) 0.142(9) 0.096(9)

loop_
_atom_type_symbol
_atom_type_description
_atom_type_scat_dispersion_real
_atom_type_scat_dispersion_imag
_atom_type_scat_source
C C 0.0033 0.0016 'International Tables Vol C Tables 4.2.6.8 and 6.1.1.4'
H H 0.0000 0.0000 'International Tables Vol C Tables 4.2.6.8 and 6.1.1.4'
N N 0.0061 0.0033 'International Tables Vol C Tables 4.2.6.8 and 6.1.1.4'
O O 0.0106 0.0060 'International Tables Vol C Tables 4.2.6.8 and 6.1.1.4'
Ni Ni 0.3393 1.1124 'International Tables Vol C Tables 4.2.6.8 and 6.1.1.4'

loop_
_geom_angle_atom_site_label_1
_geom_angle_atom_site_label_2
_geom_angle_atom_site_label_3
_geom_angle
_geom_angle_site_symmetry_1
_geom_angle_site_symmetry_3
N1 C1 C2 117.4(3) . .
N1 C1 C6 122.5(3) . .
C2 C1 C6 119.9(3) . .
C3 C2 C1 122.4(3) . .
C3 C2 H2 118.8 . .
C1 C2 H2 118.8 . .
C4 C3 C2 117.7(3) . .
C4 C3 C7 122.1(3) . .
C2 C3 C7 119.9(3) . .
C3 C4 C5 121.9(3) . .
C3 C4 H4 119.1 . .
C5 C4 H4 119.1 . .
N1 C5 C4 118.3(3) . .
N1 C5 C8 117.3(3) . .
C4 C5 C8 124.3(3) . .
O2 C6 O1 122.0(3) . .
O2 C6 C1 115.6(3) . .
O1 C6 C1 122.4(3) . .
O4 C7 O5 126.3(3) . .
O4 C7 C3 117.8(3) . .
O5 C7 C3 115.8(3) . .
C5 C8 H8A 109.5 . .
C5 C8 H8B 109.5 . .
H8A C8 H8B 109.5 . .
C5 C8 H8C 109.5 . .
H8A C8 H8C 109.5 . .
H8B C8 H8C 109.5 . .
N2 C9 C10 123.5(3) . .
N2 C9 H9 118.2 . .
C10 C9 H9 118.2 . .
C11 C10 C9 120.9(3) . .
C11 C10 H10 119.5 . .
C9 C10 H10 119.5 . .
C12 C11 C10 115.5(3) . .
C12 C11 C11 121.8(4) . 7_656
C10 C11 C11 122.8(4) . 7_656
C11 C12 C13 120.3(3) . .
C11 C12 H12 119.9 . .
C13 C12 H12 119.9 . .
N2 C13 C12 124.2(3) . .
N2 C13 H13 117.9 . .
C12 C13 H13 117.9 . .
N3 C14 C15 124.0(3) . .
N3 C14 H14 118.0 . .
C15 C14 H14 118.0 . .
C16 C15 C14 119.6(3) . .
C16 C15 H15 120.2 . .
C14 C15 H15 120.2 . .
C15 C16 C17 116.9(3) . .
C15 C16 C16 121.4(4) . 2_656
C17 C16 C16 121.6(4) . 2_656
C18 C17 C16 119.8(3) . .
C18 C17 H17 120.1 . .
C16 C17 H17 120.1 . .
N3 C18 C17 123.5(3) . .
N3 C18 H18 118.2 . .
C17 C18 H18 118.2 . .
O3 N1 C5 116.5(2) . .
O3 N1 C1 121.3(2) . .
C5 N1 C1 122.2(2) . .
C9 N2 C13 115.6(3) . .
C9 N2 Ni1 121.9(2) . .
C13 N2 Ni1 122.5(2) . .
C14 N3 C18 116.2(3) . .
C14 N3 Ni1 124.8(2) . .
C18 N3 Ni1 119.0(2) . .
O1 Ni1 O3 81.77(8) . .
O1 Ni1 O6 173.47(7) . .
O3 Ni1 O6 92.55(7) . .
O1 Ni1 N3 89.29(9) . .
O3 Ni1 N3 170.89(9) . .
O6 Ni1 N3 96.29(9) . .
O1 Ni1 O5 87.43(8) . 5_757
O3 Ni1 O5 90.13(7) . 5_757
O6 Ni1 O5 89.38(8) . 5_757
N3 Ni1 O5 87.75(9) . 5_757
O1 Ni1 N2 93.19(9) . .
O3 Ni1 N2 86.62(8) . .
O6 Ni1 N2 89.66(9) . .
N3 Ni1 N2 95.63(9) . .
O5 Ni1 N2 176.57(8) 5_757 .
C6 O1 Ni1 123.02(19) . .
N1 O3 Ni1 115.21(15) . .
C7 O5 Ni1 125.69(19) . 5_757
Ni1 O6 H6A 109.3 . .
Ni1 O6 H6B 109.5 . .
H6A O6 H6B 109.5 . .
H7A O7 H7B 109.5 . .
H8G O8 H8E 109.5 . .
H9A O9 H9B 109.5 . .

loop_
_geom_bond_atom_site_label_1
_geom_bond_atom_site_label_2
_geom_bond_distance
_geom_bond_site_symmetry_2
C1 N1 1.374(3) .
C1 C2 1.380(4) .
C1 C6 1.474(4) .
C2 C3 1.378(4) .
C2 H2 0.9300 .
C3 C4 1.370(4) .
C3 C7 1.512(4) .
C4 C5 1.380(4) .
C4 H4 0.9300 .
C5 N1 1.366(3) .
C5 C8 1.474(4) .
C6 O2 1.237(4) .
C6 O1 1.266(3) .
C7 O4 1.240(3) .
C7 O5 1.259(3) .
C8 H8A 0.9600 .
C8 H8B 0.9600 .
C8 H8C 0.9600 .
C9 N2 1.322(4) .
C9 C10 1.373(4) .
C9 H9 0.9300 .
C10 C11 1.373(4) .
C10 H10 0.9300 .
C11 C12 1.369(4) .
C11 C11 1.486(6) 7_656
C12 C13 1.373(4) .
C12 H12 0.9300 .
C13 N2 1.326(4) .
C13 H13 0.9300 .
C14 N3 1.329(4) .
C14 C15 1.375(4) .
C14 H14 0.9300 .
C15 C16 1.373(4) .
C15 H15 0.9300 .
C16 C17 1.388(4) .
C16 C16 1.475(6) 2_656
C17 C18 1.368(4) .
C17 H17 0.9300 .
C18 N3 1.338(4) .
C18 H18 0.9300 .
N1 O3 1.328(3) .
N2 Ni1 2.099(2) .
N3 Ni1 2.074(2) .
Ni1 O1 2.041(2) .
Ni1 O3 2.0521(19) .
Ni1 O6 2.069(2) .
Ni1 O5 2.074(2) 5_757
O5 Ni1 2.074(2) 5_757
O6 H6A 0.8500 .
O6 H6B 0.8499 .
O7 H7A 0.8500 .
O7 H7B 0.8499 .
O8 H8G 0.8500 .
O8 H8E 0.8499 .
O9 H9A 0.8499 .
O9 H9B 0.8500 .

loop_
_geom_hbond_atom_site_label_D
_geom_hbond_atom_site_label_H
_geom_hbond_atom_site_label_A
_geom_hbond_distance_DH
_geom_hbond_distance_HA
_geom_hbond_distance_DA
_geom_hbond_angle_DHA
_geom_hbond_site_symmetry_A
O6 H6A O4 0.85 1.94 2.625(3) 137.3 5_757
O6 H6B O1 0.85 2.16 2.825(3) 135.1 4_646
O7 H7A O7 0.85 1.94 2.626(15) 137.2 5_765
O7 H7B O2 0.85 2.13 2.747(7) 128.9 1_554
O8 H8G O3 0.85 2.48 2.902(12) 111.8 2_656
O8 H8E O3 0.85 2.24 2.902(12) 135.2 1_455
O8 H8E N1 0.85 2.63 3.293(10) 136.1 1_455
O9 H9A O2 0.85 2.05 2.853(8) 157.3 5_667
O9 H9B O9 0.85 2.01 2.50(2) 115.7 7_567
